data_2231262
loop_
_publ_author_name
'Guo, Yuhua'
'Huang, Jianping'
'Huang, Yong'
'Wang, Junyue'
'Yu, Youzhu'

_publ_section_title
;
 Tetra-\m~2~-acetato-diaquabis(\m~2~-2-{[1,3-dihydroxy-2-(oxidomethyl)propan-2-yl]iminomethyl}phenolato)trimanganese(II,III)
 acetonitrile disolvate dihydrate
;
_journal_coeditor_code PV2425
_journal_issue 8
_journal_name_full 'Acta Crystallographica Section E'
_journal_page_first m1098
_journal_paper_doi 10.1107/S1600536811027899
_journal_volume 67
_journal_year 2011
_chemical_formula_iupac '[Mn3 (C11 H13 N O4)2 (C2 H3 O2)4 (H2 O)2], 2C2 H3 N, 2H2 O'
_chemical_formula_moiety 'C30 H42 Mn3 N2 O18, 2(C2 H3 N), 2(H2 O)'
_chemical_formula_sum 'C34 H52 Mn3 N4 O20'
_chemical_formula_weight 1001.62
_chemical_name_systematic
;
Tetra-\m~2~-acetato-diaquabis(\m~2~-2-{[1,3-dihydroxy-2-
(oxidomethyl)propan-2-yl]iminomethyl}phenolato)trimanganese(II,III)
acetonitrile disolvate dihydrate
;
_space_group_IT_number 14
_symmetry_cell_setting monoclinic
_symmetry_space_group_name_Hall '-P 2ybc'
_symmetry_space_group_name_H-M 'P 1 21/c 1'
_atom_sites_solution_hydrogens geom
_atom_sites_solution_primary direct
_atom_sites_solution_secondary difmap
_audit_creation_method SHELXL-97
_cell_angle_alpha 90.00
_cell_angle_beta 118.856(3)
_cell_angle_gamma 90.00
_cell_formula_units_Z 2
_cell_length_a 10.6032(5)
_cell_length_b 12.2114(6)
_cell_length_c 19.1608(9)
_cell_measurement_reflns_used 9948
_cell_measurement_temperature 293(2)
_cell_measurement_theta_max 28.35
_cell_measurement_theta_min 2.36
_cell_volume 2172.89(19)
_computing_cell_refinement 'SAINT (Bruker, 1996)'
_computing_data_collection 'APEX2 (Bruker, 1996)'
_computing_data_reduction 'SAINT (Bruker, 1996)'
_computing_molecular_graphics 'SHELXTL (Sheldrick, 2008)'
_computing_publication_material 'SHELXTL (Sheldrick, 2008)'
_computing_structure_refinement 'SHELXL97 (Sheldrick, 2008)'
_computing_structure_solution 'SHELXS97 (Sheldrick, 2008)'
_diffrn_ambient_temperature 293(2)
_diffrn_measured_fraction_theta_full 0.993
_diffrn_measured_fraction_theta_max 0.993
_diffrn_measurement_device_type 'Bruker APEXII CCD'
_diffrn_measurement_method '\f and \w'
_diffrn_radiation_monochromator graphite
_diffrn_radiation_source 'fine-focus sealed tube'
_diffrn_radiation_type MoK\a
_diffrn_radiation_wavelength 0.71073
_diffrn_reflns_av_R_equivalents 0.0856
_diffrn_reflns_av_sigmaI/netI 0.0449
_diffrn_reflns_limit_h_max 14
_diffrn_reflns_limit_h_min -14
_diffrn_reflns_limit_k_max 16
_diffrn_reflns_limit_k_min -16
_diffrn_reflns_limit_l_max 25
_diffrn_reflns_limit_l_min -25
_diffrn_reflns_number 53356
_diffrn_reflns_theta_full 28.57
_diffrn_reflns_theta_max 28.57
_diffrn_reflns_theta_min 2.06
_diffrn_standards_number 0
_exptl_absorpt_coefficient_mu 0.940
_exptl_absorpt_correction_type none
_exptl_crystal_colour black
_exptl_crystal_density_diffrn 1.531
_exptl_crystal_density_method 'not measured'
_exptl_crystal_description block
_exptl_crystal_F_000 1038
_exptl_crystal_size_max 0.20
_exptl_crystal_size_mid 0.20
_exptl_crystal_size_min 0.20
_refine_diff_density_max 0.718
_refine_diff_density_min -0.610
_refine_ls_extinction_method none
_refine_ls_goodness_of_fit_ref 1.070
_refine_ls_hydrogen_treatment mixed
_refine_ls_matrix_type full
_refine_ls_number_parameters 294
_refine_ls_number_reflns 5507
_refine_ls_number_restraints 7
_refine_ls_restrained_S_all 1.069
_refine_ls_R_factor_all 0.0864
_refine_ls_R_factor_gt 0.0468
_refine_ls_shift/su_max 0.024
_refine_ls_shift/su_mean 0.003
_refine_ls_structure_factor_coef Fsqd
_refine_ls_weighting_details 'calc w=1/[\s^2^(Fo^2^)+(0.0525P)^2^+2.7933P] where P=(Fo^2^+2Fc^2^)/3'
_refine_ls_weighting_scheme calc
_refine_ls_wR_factor_gt 0.1057
_refine_ls_wR_factor_ref 0.1332
_reflns_number_gt 3798
_reflns_number_total 5507
_reflns_threshold_expression I>2\s(I)
_cod_data_source_file pv2425.cif
_cod_data_source_block I
_cod_original_cell_volume 2172.89(18)
_cod_original_sg_symbol_H-M 'P 21/c'
_cod_database_code 2231262
_cod_database_fobs_code 2231262

loop_
_symmetry_equiv_pos_as_xyz
'x, y, z'
'-x, y+1/2, -z+1/2'
'-x, -y, -z'
'x, -y-1/2, z-1/2'

loop_
_atom_site_type_symbol
_atom_site_label
_atom_site_fract_x
_atom_site_fract_y
_atom_site_fract_z
_atom_site_U_iso_or_equiv
_atom_site_adp_type
_atom_site_calc_flag
_atom_site_refinement_flags
_atom_site_occupancy
_atom_site_symmetry_multiplicity
C C1 -0.1569(3) 0.8511(2) 0.84008(18) 0.0317(6) Uani d . 1 1
C C2 -0.2687(4) 0.8090(3) 0.8512(2) 0.0419(8) Uani d . 1 1
H H2A -0.2506 0.7888 0.9020 0.050 Uiso calc R 1 1
C C3 -0.4053(4) 0.7971(3) 0.7877(2) 0.0548(10) Uani d . 1 1
H H3A -0.4788 0.7710 0.7966 0.066 Uiso calc R 1 1
C C4 -0.4352(4) 0.8235(4) 0.7105(3) 0.0604(11) Uani d . 1 1
H H4 -0.5274 0.8140 0.6680 0.072 Uiso calc R 1 1
C C5 -0.3275(4) 0.8635(3) 0.6980(2) 0.0475(9) Uani d . 1 1
H H5 -0.3469 0.8808 0.6465 0.057 Uiso calc R 1 1
C C6 -0.1874(3) 0.8789(2) 0.76201(18) 0.0345(7) Uani d . 1 1
C C7 -0.0836(3) 0.9291(2) 0.74451(18) 0.0334(6) Uani d . 1 1
H H7 -0.1103 0.9400 0.6911 0.040 Uiso calc R 1 1
C C9 0.1393(3) 1.0157(3) 0.77120(18) 0.0352(7) Uani d . 1 1
C C10 0.0585(4) 1.0849(3) 0.6962(2) 0.0464(9) Uani d . 1 1
H H10A 0.1265 1.1269 0.6868 0.056 Uiso calc R 1 1
H H10B 0.0049 1.0376 0.6506 0.056 Uiso calc R 1 1
C C11 0.2297(4) 0.9275(3) 0.7590(2) 0.0486(9) Uani d . 1 1
H H11A 0.2880 0.9621 0.7388 0.058 Uiso calc R 1 1
H H11B 0.2946 0.8953 0.8102 0.058 Uiso calc R 1 1
C C12 0.2357(3) 1.0870(3) 0.84214(18) 0.0342(7) Uani d . 1 1
H H12A 0.3199 1.1091 0.8382 0.041 Uiso calc R 1 1
H H12B 0.1840 1.1525 0.8422 0.041 Uiso calc R 1 1
C C13 0.3707(3) 0.7594(2) 0.94069(19) 0.0357(7) Uani d . 1 1
C C14 0.3997(5) 0.6436(3) 0.9255(4) 0.0821(17) Uani d . 1 1
H H14A 0.4021 0.6404 0.8761 0.123 Uiso calc R 1 1
H H14B 0.3248 0.5965 0.9226 0.123 Uiso calc R 1 1
H H14C 0.4907 0.6200 0.9682 0.123 Uiso calc R 1 1
C C15 0.3292(3) 0.9424(2) 1.09183(17) 0.0315(6) Uani d . 1 1
C C16 0.3403(4) 0.9114(3) 1.1703(2) 0.0440(8) Uani d . 1 1
H H16A 0.4374 0.9225 1.2120 0.066 Uiso calc R 1 1
H H16B 0.3147 0.8358 1.1690 0.066 Uiso calc R 1 1
H H16C 0.2761 0.9561 1.1801 0.066 Uiso calc R 1 1
C C17 0.1100(6) 0.8401(4) 0.5308(3) 0.0706(13) Uani d . 1 1
H H17B 0.0142 0.8391 0.4864 0.106 Uiso calc R 1 1
H H17A 0.1057 0.8323 0.5794 0.106 Uiso calc R 1 1
H H17C 0.1644 0.7806 0.5258 0.106 Uiso calc R 1 1
C C18 0.1775(5) 0.9407(4) 0.5317(3) 0.0742(14) Uani d . 1 1
H H9A 0.082(4) 1.158(2) 0.938(3) 0.111 Uiso d D 1 1
H H9B -0.014(5) 1.099(3) 0.953(3) 0.111 Uiso d D 1 1
H H10C 0.320(2) 0.242(4) 0.984(3) 0.111 Uiso d D 1 1
H H10D 0.235(5) 0.327(3) 0.987(3) 0.111 Uiso d D 1 1
N N1 0.0433(3) 0.9604(2) 0.79651(14) 0.0299(5) Uani d . 1 1
N N2 0.2282(7) 1.0199(4) 0.5303(5) 0.146(3) Uani d . 1 1
O O1 -0.0288(2) 0.86304(18) 0.90298(12) 0.0356(5) Uani d . 1 1
O O2 0.1473(4) 0.8430(3) 0.7059(2) 0.0775(9) Uani d . 1 1
H H2 0.1298 0.7957 0.7305 0.116 Uiso calc R 1 1
O O3 -0.0374(3) 1.1568(2) 0.70565(16) 0.0569(7) Uani d . 1 1
H H3 -0.0849 1.1909 0.6642 0.085 Uiso calc R 1 1
O O4 0.2792(2) 1.02733(16) 0.91436(11) 0.0290(4) Uani d . 1 1
O O5 0.4759(2) 0.82092(18) 0.97622(15) 0.0466(6) Uani d . 1 1
O O6 0.2412(2) 0.78562(16) 0.91590(13) 0.0359(5) Uani d . 1 1
O O7 0.4363(2) 0.9780(2) 1.08976(14) 0.0480(6) Uani d . 1 1
O O8 0.2062(2) 0.92758(18) 1.03081(12) 0.0358(5) Uani d . 1 1
O O9 0.0281(3) 1.10148(19) 0.92495(16) 0.0451(6) Uani d D 1 1
O O10 0.2353(3) 0.2668(3) 0.9640(2) 0.0640(8) Uani d D 1 1
Mn Mn1 0.13180(4) 0.94343(3) 0.91490(2) 0.02691(13) Uani d D 1 1
Mn Mn2 0.5000 1.0000 1.0000 0.02878(16) Uani d S 1 2

loop_
_atom_site_aniso_label
_atom_site_aniso_U_11
_atom_site_aniso_U_22
_atom_site_aniso_U_33
_atom_site_aniso_U_12
_atom_site_aniso_U_13
_atom_site_aniso_U_23
C1 0.0261(14) 0.0260(14) 0.0358(16) -0.0014(11) 0.0091(12) -0.0011(11)
C2 0.0379(17) 0.0424(18) 0.0430(19) -0.0061(14) 0.0176(15) 0.0013(14)
C3 0.0326(17) 0.061(2) 0.064(3) -0.0180(17) 0.0181(17) -0.0055(19)
C4 0.0317(18) 0.069(3) 0.057(2) -0.0176(18) 0.0032(17) -0.003(2)
C5 0.0363(18) 0.050(2) 0.0377(19) -0.0101(15) 0.0030(14) -0.0016(15)
C6 0.0258(14) 0.0306(15) 0.0382(17) -0.0024(12) 0.0085(12) -0.0031(12)
C7 0.0313(15) 0.0351(16) 0.0260(14) 0.0012(12) 0.0075(12) 0.0006(12)
C9 0.0302(15) 0.0398(16) 0.0328(16) -0.0026(13) 0.0129(13) 0.0056(13)
C10 0.0397(18) 0.055(2) 0.0352(18) -0.0057(16) 0.0104(15) 0.0132(15)
C11 0.049(2) 0.059(2) 0.042(2) 0.0034(17) 0.0253(17) -0.0003(16)
C12 0.0273(14) 0.0342(15) 0.0340(16) -0.0017(12) 0.0092(12) 0.0082(12)
C13 0.0308(15) 0.0274(14) 0.0443(18) -0.0002(12) 0.0145(14) -0.0049(13)
C14 0.045(2) 0.040(2) 0.139(5) 0.0000(17) 0.026(3) -0.030(3)
C15 0.0321(15) 0.0281(14) 0.0313(15) 0.0043(12) 0.0130(12) -0.0022(12)
C16 0.0445(19) 0.0471(19) 0.0348(18) 0.0055(15) 0.0148(15) 0.0028(14)
C17 0.102(4) 0.049(2) 0.069(3) -0.006(2) 0.047(3) -0.004(2)
C18 0.074(3) 0.047(2) 0.087(3) 0.001(2) 0.027(3) 0.011(2)
N1 0.0262(12) 0.0323(13) 0.0284(12) -0.0012(10) 0.0110(10) 0.0024(10)
N2 0.124(5) 0.065(3) 0.225(8) -0.021(3) 0.065(5) 0.031(4)
O1 0.0247(10) 0.0422(12) 0.0327(11) -0.0046(9) 0.0080(9) 0.0057(9)
O2 0.101(3) 0.072(2) 0.068(2) -0.0063(19) 0.047(2) -0.0187(17)
O3 0.0442(14) 0.0612(17) 0.0493(15) 0.0126(12) 0.0099(12) 0.0258(13)
O4 0.0218(9) 0.0311(10) 0.0286(10) 0.0003(8) 0.0078(8) 0.0061(8)
O5 0.0310(11) 0.0290(11) 0.0633(16) -0.0016(9) 0.0096(11) -0.0065(11)
O6 0.0285(10) 0.0283(10) 0.0440(13) -0.0011(8) 0.0120(9) -0.0063(9)
O7 0.0313(12) 0.0740(17) 0.0372(13) -0.0035(12) 0.0152(10) -0.0003(12)
O8 0.0306(11) 0.0434(12) 0.0291(11) -0.0049(9) 0.0109(9) -0.0004(9)
O9 0.0436(14) 0.0384(13) 0.0596(16) 0.0039(10) 0.0299(12) -0.0016(11)
O10 0.0495(16) 0.0581(18) 0.081(2) 0.0004(13) 0.0286(16) -0.0148(15)
Mn1 0.0215(2) 0.0281(2) 0.0258(2) -0.00170(16) 0.00718(17) 0.00117(17)
Mn2 0.0204(3) 0.0280(3) 0.0314(3) -0.0005(2) 0.0073(2) -0.0008(2)

loop_
_atom_type_symbol
_atom_type_description
_atom_type_scat_dispersion_real
_atom_type_scat_dispersion_imag
_atom_type_scat_source
C C 0.0033 0.0016 'International Tables Vol C Tables 4.2.6.8 and 6.1.1.4'
H H 0.0000 0.0000 'International Tables Vol C Tables 4.2.6.8 and 6.1.1.4'
Mn Mn 0.3368 0.7283 'International Tables Vol C Tables 4.2.6.8 and 6.1.1.4'
N N 0.0061 0.0033 'International Tables Vol C Tables 4.2.6.8 and 6.1.1.4'
O O 0.0106 0.0060 'International Tables Vol C Tables 4.2.6.8 and 6.1.1.4'

loop_
_geom_angle_atom_site_label_1
_geom_angle_atom_site_label_2
_geom_angle_atom_site_label_3
_geom_angle_site_symmetry_1
_geom_angle_site_symmetry_3
_geom_angle
O1 C1 C2 . . 118.4(3)
O1 C1 C6 . . 123.4(3)
C2 C1 C6 . . 118.2(3)
C3 C2 C1 . . 120.7(3)
C3 C2 H2A . . 119.7
C1 C2 H2A . . 119.7
C2 C3 C4 . . 121.1(3)
C2 C3 H3A . . 119.4
C4 C3 H3A . . 119.4
C5 C4 C3 . . 119.3(3)
C5 C4 H4 . . 120.4
C3 C4 H4 . . 120.4
C4 C5 C6 . . 120.9(3)
C4 C5 H5 . . 119.6
C6 C5 H5 . . 119.6
C5 C6 C1 . . 119.8(3)
C5 C6 C7 . . 117.3(3)
C1 C6 C7 . . 122.8(3)
N1 C7 C6 . . 125.4(3)
N1 C7 H7 . . 117.3
C6 C7 H7 . . 117.3
N1 C9 C12 . . 103.9(2)
N1 C9 C10 . . 113.5(3)
C12 C9 C10 . . 110.8(3)
N1 C9 C11 . . 108.0(3)
C12 C9 C11 . . 109.8(3)
C10 C9 C11 . . 110.7(3)
O3 C10 C9 . . 109.5(3)
O3 C10 H10A . . 109.8
C9 C10 H10A . . 109.8
O3 C10 H10B . . 109.8
C9 C10 H10B . . 109.8
H10A C10 H10B . . 108.2
O2 C11 C9 . . 114.0(3)
O2 C11 H11A . . 108.8
C9 C11 H11A . . 108.8
O2 C11 H11B . . 108.8
C9 C11 H11B . . 108.8
H11A C11 H11B . . 107.6
O4 C12 C9 . . 109.7(2)
O4 C12 H12A . . 109.7
C9 C12 H12A . . 109.7
O4 C12 H12B . . 109.7
C9 C12 H12B . . 109.7
H12A C12 H12B . . 108.2
O5 C13 O6 . . 125.6(3)
O5 C13 C14 . . 117.5(3)
O6 C13 C14 . . 117.0(3)
C13 C14 H14A . . 109.5
C13 C14 H14B . . 109.5
H14A C14 H14B . . 109.5
C13 C14 H14C . . 109.5
H14A C14 H14C . . 109.5
H14B C14 H14C . . 109.5
O7 C15 O8 . . 124.7(3)
O7 C15 C16 . . 119.5(3)
O8 C15 C16 . . 115.7(3)
C15 C16 H16A . . 109.5
C15 C16 H16B . . 109.5
H16A C16 H16B . . 109.5
C15 C16 H16C . . 109.5
H16A C16 H16C . . 109.5
H16B C16 H16C . . 109.5
C18 C17 H17B . . 109.5
C18 C17 H17A . . 109.5
H17B C17 H17A . . 109.5
C18 C17 H17C . . 109.5
H17B C17 H17C . . 109.5
H17A C17 H17C . . 109.5
N2 C18 C17 . . 178.1(7)
C7 N1 C9 . . 120.5(3)
C7 N1 Mn1 . . 126.1(2)
C9 N1 Mn1 . . 113.37(18)
C1 O1 Mn1 . . 129.90(19)
C11 O2 H2 . . 109.5
C10 O3 H3 . . 109.5
C12 O4 Mn1 . . 113.83(16)
C12 O4 Mn2 . . 122.99(17)
Mn1 O4 Mn2 . . 121.17(9)
C13 O5 Mn2 . . 133.8(2)
C13 O6 Mn1 . . 133.38(19)
C15 O7 Mn2 . . 136.1(2)
C15 O8 Mn1 . . 133.9(2)
Mn1 O9 H9A . . 116(2)
Mn1 O9 H9B . . 116(3)
H9A O9 H9B . . 109(2)
H10C O10 H10D . . 110(3)
O4 Mn1 O1 . . 173.45(9)
O4 Mn1 O8 . . 100.27(9)
O1 Mn1 O8 . . 86.11(9)
O4 Mn1 N1 . . 82.72(9)
O1 Mn1 N1 . . 90.84(9)
O8 Mn1 N1 . . 176.23(10)
O4 Mn1 O6 . . 92.33(8)
O1 Mn1 O6 . . 89.24(9)
O8 Mn1 O6 . . 88.97(9)
N1 Mn1 O6 . . 93.22(9)
O4 Mn1 O9 . . 88.58(9)
O1 Mn1 O9 . . 90.39(9)
O8 Mn1 O9 . . 86.27(9)
N1 Mn1 O9 . . 91.54(10)
O6 Mn1 O9 . . 175.23(9)
O4 Mn2 O4 3_677 . 180.0000(10)
O4 Mn2 O7 3_677 3_677 89.03(8)
O4 Mn2 O7 . 3_677 90.98(8)
O4 Mn2 O7 3_677 . 90.97(8)
O4 Mn2 O7 . . 89.02(8)
O7 Mn2 O7 3_677 . 180.0000(10)
O4 Mn2 O5 3_677 . 88.78(8)
O4 Mn2 O5 . . 91.22(8)
O7 Mn2 O5 3_677 . 90.48(10)
O7 Mn2 O5 . . 89.52(10)
O4 Mn2 O5 3_677 3_677 91.22(8)
O4 Mn2 O5 . 3_677 88.78(8)
O7 Mn2 O5 3_677 3_677 89.52(10)
O7 Mn2 O5 . 3_677 90.48(10)
O5 Mn2 O5 . 3_677 180.0000(10)

loop_
_geom_bond_atom_site_label_1
_geom_bond_atom_site_label_2
_geom_bond_site_symmetry_2
_geom_bond_distance
C1 O1 . 1.319(3)
C1 C2 . 1.400(4)
C1 C6 . 1.411(4)
C2 C3 . 1.378(5)
C2 H2A . 0.9300
C3 C4 . 1.393(6)
C3 H3A . 0.9300
C4 C5 . 1.365(5)
C4 H4 . 0.9300
C5 C6 . 1.410(4)
C5 H5 . 0.9300
C6 C7 . 1.434(4)
C7 N1 . 1.287(4)
C7 H7 . 0.9300
C9 N1 . 1.484(4)
C9 C12 . 1.520(4)
C9 C10 . 1.525(4)
C9 C11 . 1.533(5)
C10 O3 . 1.420(5)
C10 H10A . 0.9700
C10 H10B . 0.9700
C11 O2 . 1.416(5)
C11 H11A . 0.9700
C11 H11B . 0.9700
C12 O4 . 1.429(3)
C12 H12A . 0.9700
C12 H12B . 0.9700
C13 O5 . 1.241(4)
C13 O6 . 1.258(4)
C13 C14 . 1.505(5)
C14 H14A . 0.9600
C14 H14B . 0.9600
C14 H14C . 0.9600
C15 O7 . 1.234(4)
C15 O8 . 1.276(3)
C15 C16 . 1.498(4)
C16 H16A . 0.9600
C16 H16B . 0.9600
C16 H16C . 0.9600
C17 C18 . 1.418(6)
C17 H17B . 0.9600
C17 H17A . 0.9600
C17 H17C . 0.9600
C18 N2 . 1.113(6)
N1 Mn1 . 2.004(2)
O1 Mn1 . 1.882(2)
O2 H2 . 0.8200
O3 H3 . 0.8200
O4 Mn1 . 1.8729(19)
O4 Mn2 . 2.1395(18)
O5 Mn2 . 2.223(2)
O6 Mn1 . 2.244(2)
O7 Mn2 . 2.147(2)
O8 Mn1 . 1.975(2)
O9 Mn1 . 2.275(2)
O9 H9A . 0.851(10)
O9 H9B . 0.851(10)
O10 H10C . 0.851(10)
O10 H10D . 0.849(10)
Mn2 O4 3_677 2.1395(18)
Mn2 O7 3_677 2.147(2)
Mn2 O5 3_677 2.223(2)

loop_
_geom_hbond_atom_site_label_D
_geom_hbond_atom_site_label_H
_geom_hbond_atom_site_label_A
_geom_hbond_site_symmetry_A
_geom_hbond_distance_DH
_geom_hbond_distance_HA
_geom_hbond_distance_DA
_geom_hbond_angle_DHA
O9 H9A O10 1_565 0.851(10) 1.971(13) 2.806(4) 167(3)
O9 H9B O8 3_577 0.851(10) 2.23(3) 3.008(3) 153(5)
O9 H9B O1 3_577 0.851(10) 2.61(3) 3.322(3) 142(5)
O10 H10C O5 3_667 0.851(10) 2.058(11) 2.907(4) 176(5)
O10 H10D N2 4_576 0.849(10) 2.068(13) 2.914(6) 174(6)
O2 H2 O3 2_546 0.82 2.55 3.362(5) 171.7
O3 H3 O6 2_556 0.82 2.00 2.777(3) 158.9

loop_
_geom_torsion_atom_site_label_1
_geom_torsion_atom_site_label_2
_geom_torsion_atom_site_label_3
_geom_torsion_atom_site_label_4
_geom_torsion_site_symmetry_4
_geom_torsion
O1 C1 C2 C3 . 178.6(3)
C6 C1 C2 C3 . -1.2(5)
C1 C2 C3 C4 . 1.9(6)
C2 C3 C4 C5 . -1.1(7)
C3 C4 C5 C6 . -0.4(6)
C4 C5 C6 C1 . 1.0(5)
C4 C5 C6 C7 . -175.3(4)
O1 C1 C6 C5 . 180.0(3)
C2 C1 C6 C5 . -0.2(5)
O1 C1 C6 C7 . -3.9(5)
C2 C1 C6 C7 . 175.9(3)
C5 C6 C7 N1 . 171.7(3)
C1 C6 C7 N1 . -4.5(5)
N1 C9 C10 O3 . 51.4(4)
C12 C9 C10 O3 . -65.0(3)
C11 C9 C10 O3 . 173.0(3)
N1 C9 C11 O2 . 54.4(4)
C12 C9 C11 O2 . 167.1(3)
C10 C9 C11 O2 . -70.3(4)
N1 C9 C12 O4 . 42.2(3)
C10 C9 C12 O4 . 164.4(3)
C11 C9 C12 O4 . -73.1(3)
C6 C7 N1 C9 . -177.5(3)
C6 C7 N1 Mn1 . 1.9(4)
C12 C9 N1 C7 . 152.4(3)
C10 C9 N1 C7 . 32.1(4)
C11 C9 N1 C7 . -91.0(3)
C12 C9 N1 Mn1 . -27.1(3)
C10 C9 N1 Mn1 . -147.4(2)
C11 C9 N1 Mn1 . 89.5(3)
C2 C1 O1 Mn1 . -164.9(2)
C6 C1 O1 Mn1 . 14.9(4)
C9 C12 O4 Mn1 . -41.2(3)
C9 C12 O4 Mn2 . 122.8(2)
O6 C13 O5 Mn2 . -9.9(6)
C14 C13 O5 Mn2 . 169.9(3)
O5 C13 O6 Mn1 . 3.4(5)
C14 C13 O6 Mn1 . -176.4(3)
O8 C15 O7 Mn2 . -15.7(5)
C16 C15 O7 Mn2 . 163.0(2)
O7 C15 O8 Mn1 . 3.5(5)
C16 C15 O8 Mn1 . -175.3(2)
C12 O4 Mn1 O1 . 9.0(9)
Mn2 O4 Mn1 O1 . -155.3(8)
C12 O4 Mn1 O8 . -157.9(2)
Mn2 O4 Mn1 O8 . 37.79(13)
C12 O4 Mn1 N1 . 19.8(2)
Mn2 O4 Mn1 N1 . -144.53(13)
C12 O4 Mn1 O6 . 112.8(2)
Mn2 O4 Mn1 O6 . -51.58(12)
C12 O4 Mn1 O9 . -71.9(2)
Mn2 O4 Mn1 O9 . 123.73(12)
C1 O1 Mn1 O4 . -2.9(10)
C1 O1 Mn1 O8 . 164.2(3)
C1 O1 Mn1 N1 . -13.6(3)
C1 O1 Mn1 O6 . -106.8(3)
C1 O1 Mn1 O9 . 78.0(3)
C15 O8 Mn1 O4 . -15.7(3)
C15 O8 Mn1 O1 . 165.8(3)
C15 O8 Mn1 N1 . -158.1(13)
C15 O8 Mn1 O6 . 76.5(3)
C15 O8 Mn1 O9 . -103.6(3)
C7 N1 Mn1 O4 . -173.7(3)
C9 N1 Mn1 O4 . 5.8(2)
C7 N1 Mn1 O1 . 5.1(3)
C9 N1 Mn1 O1 . -175.4(2)
C7 N1 Mn1 O8 . -30.9(16)
C9 N1 Mn1 O8 . 148.6(14)
C7 N1 Mn1 O6 . 94.4(3)
C9 N1 Mn1 O6 . -86.1(2)
C7 N1 Mn1 O9 . -85.3(3)
C9 N1 Mn1 O9 . 94.2(2)
C13 O6 Mn1 O4 . 26.9(3)
C13 O6 Mn1 O1 . -159.5(3)
C13 O6 Mn1 O8 . -73.4(3)
C13 O6 Mn1 N1 . 109.7(3)
C13 O6 Mn1 O9 . -74.0(11)
C12 O4 Mn2 O4 3_677 15E1(5)
Mn1 O4 Mn2 O4 3_677 -5E1(5)
C12 O4 Mn2 O7 3_677 -23.4(2)
Mn1 O4 Mn2 O7 3_677 139.47(13)
C12 O4 Mn2 O7 . 156.6(2)
Mn1 O4 Mn2 O7 . -40.53(13)
C12 O4 Mn2 O5 . -113.9(2)
Mn1 O4 Mn2 O5 . 48.97(13)
C12 O4 Mn2 O5 3_677 66.1(2)
Mn1 O4 Mn2 O5 3_677 -131.03(13)
C15 O7 Mn2 O4 3_677 -148.5(3)
C15 O7 Mn2 O4 . 31.5(3)
C15 O7 Mn2 O7 3_677 11E1(10)
C15 O7 Mn2 O5 . -59.7(3)
C15 O7 Mn2 O5 3_677 120.3(3)
C13 O5 Mn2 O4 3_677 166.7(3)
C13 O5 Mn2 O4 . -13.3(3)
C13 O5 Mn2 O7 3_677 -104.3(3)
C13 O5 Mn2 O7 . 75.7(3)
C13 O5 Mn2 O5 3_677 3E1(10)
